data_4129094
loop_
_publ_author_name
'Heskia, Alice'
'Maris, Thierry'
'Aguiar, Pedro M.'
'Wuest, James D.'

_publ_section_title
;
 Building Large Structures with Curved Aromatic Surfaces by Complexing
 Metals with Phosphangulene.
;
_journal_name_full 'Journal of the American Chemical Society'
_journal_paper_doi 10.1021/jacs.9b08179
_journal_year 2019
_chemical_formula_moiety 'C22 H15 Ag N2 O3 P, Cl O4'
_chemical_formula_sum 'C22 H15 Ag Cl N2 O7 P'
_chemical_formula_weight 593.65
_space_group_crystal_system triclinic
_space_group_IT_number 2
_space_group_name_Hall '-P 1'
_space_group_name_H-M_alt 'P -1'
_atom_sites_solution_hydrogens geom
_atom_sites_solution_primary dual
_audit_creation_date 2019-07-24
_audit_creation_method
;
Olex2 1.2
(compiled 2018.05.29 svn.r3508 for OlexSys, GUI svn.r5506)
;
_cell_angle_alpha 73.587(2)
_cell_angle_beta 75.133(2)
_cell_angle_gamma 86.914(2)
_cell_formula_units_Z 2
_cell_length_a 8.6233(3)
_cell_length_b 9.8147(3)
_cell_length_c 13.9858(5)
_cell_measurement_reflns_used 7707
_cell_measurement_temperature 150
_cell_measurement_theta_max 54.940
_cell_measurement_theta_min 2.962
_cell_volume 1097.22(7)
_computing_cell_refinement
'SAINT (2013) V8.38A; Integration Software for Single Crystal Data. Bruker AXS Inc., Madison, WI 53719-1173.'
_computing_data_collection
;
APEX 2 (2013) Bruker AXS Inc., Madison, WI 53719-1173.
;
_computing_data_reduction
'SAINT (2013) V8.38A; Integration Software for Single Crystal Data. Bruker AXS Inc., Madison, WI 53719-1173.'
_computing_molecular_graphics 'Olex2 (Dolomanov et al., 2009)'
_computing_publication_material 'Olex2 (Dolomanov et al., 2009)'
_computing_structure_refinement 'XL (Sheldrick, 2008)'
_computing_structure_solution 'XT (Sheldrick, 2015)'
_diffrn_ambient_temperature 150
_diffrn_detector 'CMOS Area detector'
_diffrn_detector_area_resol_mean 10.24
_diffrn_detector_type 'Bruker Photon 100 CMOS Detector'
_diffrn_measured_fraction_theta_full 0.986
_diffrn_measured_fraction_theta_max 0.981
_diffrn_measurement_device 'k-geometry diffractometer'
_diffrn_measurement_device_type 'Bruker Venture Metaljet'
_diffrn_measurement_method '\w and \f scans'
_diffrn_radiation_collimation 'Focusing mirrors'
_diffrn_radiation_monochromator 'Helios MX Mirror Optics'
_diffrn_radiation_probe x-ray
_diffrn_radiation_type GaK\a
_diffrn_radiation_wavelength 1.34139
_diffrn_reflns_av_R_equivalents 0.0348
_diffrn_reflns_av_unetI/netI 0.0393
_diffrn_reflns_Laue_measured_fraction_full 0.986
_diffrn_reflns_Laue_measured_fraction_max 0.981
_diffrn_reflns_limit_h_max 10
_diffrn_reflns_limit_h_min -10
_diffrn_reflns_limit_k_max 11
_diffrn_reflns_limit_k_min -10
_diffrn_reflns_limit_l_max 16
_diffrn_reflns_limit_l_min -17
_diffrn_reflns_number 8480
_diffrn_reflns_point_group_measured_fraction_full 0.986
_diffrn_reflns_point_group_measured_fraction_max 0.981
_diffrn_reflns_theta_full 53.594
_diffrn_reflns_theta_max 54.929
_diffrn_reflns_theta_min 2.961
_diffrn_source 'Metal Jet'
_diffrn_source_target Ga
_diffrn_source_type 'Gallium Liquid Metal Jet Source'
_exptl_absorpt_coefficient_mu 6.498
_exptl_absorpt_correction_T_max 0.1123
_exptl_absorpt_correction_T_min 0.0321
_exptl_absorpt_correction_type multi-scan
_exptl_absorpt_process_details
'SADABS-2016/2 (Bruker,2016/2) was used for absorption correction. wR2(int) was 0.1127 before and 0.0463 after correction. The Ratio of minimum to maximum transmission is 0.2858. The \l/2 correction factor is Not present.'
_exptl_crystal_colour 'clear light colourless'
_exptl_crystal_colour_lustre clear
_exptl_crystal_colour_modifier light
_exptl_crystal_colour_primary colourless
_exptl_crystal_density_diffrn 1.797
_exptl_crystal_description Plate
_exptl_crystal_F_000 592
_exptl_crystal_size_max 0.26
_exptl_crystal_size_mid 0.11
_exptl_crystal_size_min 0.06
_refine_diff_density_max 2.195
_refine_diff_density_min -1.054
_refine_diff_density_rms 0.196
_refine_ls_extinction_method none
_refine_ls_goodness_of_fit_ref 1.114
_refine_ls_hydrogen_treatment constr
_refine_ls_matrix_type full
_refine_ls_number_parameters 309
_refine_ls_number_reflns 4101
_refine_ls_number_restraints 0
_refine_ls_restrained_S_all 1.114
_refine_ls_R_factor_all 0.0742
_refine_ls_R_factor_gt 0.0725
_refine_ls_shift/su_max 0.000
_refine_ls_shift/su_mean 0.000
_refine_ls_structure_factor_coef Fsqd
_refine_ls_weighting_details 'w=1/[\s^2^(Fo^2^)+(0.1512P)^2^+2.2725P] where P=(Fo^2^+2Fc^2^)/3'
_refine_ls_weighting_scheme calc
_refine_ls_wR_factor_gt 0.2240
_refine_ls_wR_factor_ref 0.2264
_reflns_Friedel_coverage 0.000
_reflns_number_gt 3883
_reflns_number_total 4101
_reflns_threshold_expression 'I > 2\s(I)'
_cod_data_source_file ja9b08179_si_003.cif
_cod_data_source_block jw2080
_cod_depositor_comments
;
The following automatic conversions were performed:

data item '_diffrn_radiation_probe' value 'X-ray' was changed to
'x-ray' in accordance with the
/home/data/users/saulius/crontab/automatic-downloads/rss-feeds/ACS/lib/dictionaries/cif_core.dic
dictionary named 'cif_core.dic' version 2.4.2 last updated on
2011-04-26.

Automatic conversion script
Id: cif_fix_values 6909 2019-04-08 15:41:33Z antanas 

2021-04-11
Z value and formula fixed to values more according to usual
chemical conventions.                 miguel
;
_cod_original_formula_sum 'C44 H30 Ag2 Cl2 N4 O14 P2'
_cod_original_formula_weight 1187.30
_cod_original_formula_moiety 'C44 H30 Ag2 N4 O6 P2, 2(Cl O4)'
_cod_original_formula_units_Z 1
_cod_database_code 4129094
_shelx_shelxl_version_number 2018/3
_shelx_space_group_comment
;
The symmetry employed for this shelxl refinement is uniquely defined
by the following loop, which should always be used as a source of
symmetry information in preference to the above space-group names.
They are only intended as comments.
;
_shelx_estimated_absorpt_t_max 0.696
_shelx_estimated_absorpt_t_min 0.283
_olex2_refinement_description
;
1. Fixed Uiso
 At 1.2 times of:
  All C(H) groups
 At 1.5 times of:
  All C(H,H,H) groups
2.a Aromatic/amide H refined with riding coordinates:
 C3(H3), C4(H4), C5(H5), C9(H9), C10(H10), C11(H11), C15(H15), C16(H16),
 C17(H17)
2.b Idealised Me refined as rotating group:
 C20(H20A,H20B,H20C), C22(H22A,H22B,H22C)
;
_olex2_submission_special_instructions 'No special instructions were received'

loop_
_space_group_symop_operation_xyz
'x, y, z'
'-x, -y, -z'

loop_
_atom_site_label
_atom_site_type_symbol
_atom_site_fract_x
_atom_site_fract_y
_atom_site_fract_z
_atom_site_U_iso_or_equiv
_atom_site_adp_type
_atom_site_occupancy
_atom_site_site_symmetry_order
_atom_site_calc_flag
_atom_site_refinement_flags_posn
Ag1 Ag 0.62328(6) 0.43686(5) 0.41782(4) 0.0604(3) Uani 1 1 d .
P1 P 0.55175(17) 0.53873(16) 0.25755(12) 0.0442(4) Uani 1 1 d .
O1 O 0.8071(5) 0.4830(4) 0.0815(4) 0.0483(9) Uani 1 1 d .
O2 O 0.5085(5) 0.8557(5) 0.2032(4) 0.0505(9) Uani 1 1 d .
O3 O 0.2485(5) 0.4097(5) 0.2594(4) 0.0539(10) Uani 1 1 d .
N1 N 0.7821(8) 0.5591(7) 0.4753(5) 0.0660(15) Uani 1 1 d .
N2 N 0.5676(8) 0.2314(7) 0.5407(5) 0.0645(15) Uani 1 1 d .
C1 C 0.6793(7) 0.6687(6) 0.1553(4) 0.0431(12) Uani 1 1 d .
C2 C 0.7955(7) 0.6249(6) 0.0805(5) 0.0447(12) Uani 1 1 d .
C3 C 0.8996(7) 0.7230(7) 0.0036(5) 0.0467(12) Uani 1 1 d .
H3 H 0.984328 0.693831 -0.044493 0.056 Uiso 1 1 calc R
C4 C 0.8766(7) 0.8664(7) -0.0012(5) 0.0500(13) Uani 1 1 d .
H4 H 0.949845 0.934894 -0.052082 0.060 Uiso 1 1 calc R
C5 C 0.7510(8) 0.9124(6) 0.0654(5) 0.0499(13) Uani 1 1 d .
H5 H 0.735293 1.010819 0.058848 0.060 Uiso 1 1 calc R
C6 C 0.6484(7) 0.8108(6) 0.1422(5) 0.0457(12) Uani 1 1 d .
C7 C 0.3692(7) 0.6305(6) 0.2476(4) 0.0445(12) Uani 1 1 d .
C8 C 0.3697(8) 0.7779(7) 0.2221(5) 0.0500(13) Uani 1 1 d .
C9 C 0.2252(8) 0.8473(8) 0.2138(5) 0.0559(15) Uani 1 1 d .
H9 H 0.220580 0.947805 0.199229 0.067 Uiso 1 1 calc R
C10 C 0.0919(8) 0.7694(9) 0.2267(5) 0.0604(17) Uani 1 1 d .
H10 H -0.006833 0.816883 0.225326 0.072 Uiso 1 1 calc R
C11 C 0.0941(8) 0.6224(8) 0.2420(5) 0.0574(16) Uani 1 1 d .
H11 H 0.001035 0.570989 0.246336 0.069 Uiso 1 1 calc R
C12 C 0.2364(7) 0.5545(7) 0.2505(5) 0.0496(13) Uani 1 1 d .
C13 C 0.5343(7) 0.4265(6) 0.1809(4) 0.0428(11) Uani 1 1 d .
C14 C 0.6625(7) 0.4098(6) 0.1030(5) 0.0451(12) Uani 1 1 d .
C15 C 0.6476(8) 0.3202(6) 0.0448(5) 0.0494(13) Uani 1 1 d .
H15 H 0.736299 0.305007 -0.007375 0.059 Uiso 1 1 calc R
C16 C 0.4999(9) 0.2530(7) 0.0642(5) 0.0538(14) Uani 1 1 d .
H16 H 0.490243 0.186858 0.027757 0.065 Uiso 1 1 calc R
C17 C 0.3649(8) 0.2810(7) 0.1367(5) 0.0531(14) Uani 1 1 d .
H17 H 0.263587 0.237758 0.147482 0.064 Uiso 1 1 calc R
C18 C 0.3832(7) 0.3714(6) 0.1909(5) 0.0481(13) Uani 1 1 d .
C19 C 0.8625(9) 0.6385(8) 0.4860(5) 0.0610(17) Uani 1 1 d .
C20 C 0.9662(11) 0.7416(9) 0.4988(6) 0.0698(19) Uani 1 1 d .
H20A H 0.947936 0.836869 0.457214 0.105 Uiso 1 1 calc GR
H20B H 1.078731 0.716999 0.476207 0.105 Uiso 1 1 calc GR
H20C H 0.941492 0.740168 0.571489 0.105 Uiso 1 1 calc GR
C21 C 0.5726(9) 0.1155(10) 0.5817(5) 0.0625(18) Uani 1 1 d .
C22 C 0.5844(10) -0.0369(9) 0.6342(6) 0.0634(17) Uani 1 1 d .
H22A H 0.553466 -0.094500 0.594891 0.095 Uiso 1 1 calc GR
H22B H 0.512437 -0.059586 0.703636 0.095 Uiso 1 1 calc GR
H22C H 0.695056 -0.057659 0.638960 0.095 Uiso 1 1 calc GR
Cl1 Cl 0.87016(18) 0.12964(19) 0.30551(12) 0.0569(4) Uani 1 1 d .
O1A O 0.8372(7) 0.2761(7) 0.3066(5) 0.0789(16) Uani 1 1 d .
O2A O 0.8301(10) 0.1069(9) 0.2173(5) 0.093(2) Uani 1 1 d .
O3A O 1.0369(6) 0.1067(7) 0.2991(6) 0.0816(17) Uani 1 1 d .
O4A O 0.7784(7) 0.0330(8) 0.3985(5) 0.0832(18) Uani 1 1 d .

loop_
_atom_site_aniso_label
_atom_site_aniso_U_11
_atom_site_aniso_U_22
_atom_site_aniso_U_33
_atom_site_aniso_U_23
_atom_site_aniso_U_13
_atom_site_aniso_U_12
Ag1 0.0587(4) 0.0638(4) 0.0578(4) -0.0107(3) -0.0208(3) 0.0051(2)
P1 0.0423(7) 0.0440(8) 0.0465(8) -0.0113(6) -0.0134(6) 0.0027(6)
O1 0.041(2) 0.041(2) 0.060(2) -0.0138(18) -0.0093(18) 0.0041(16)
O2 0.049(2) 0.048(2) 0.057(2) -0.0201(19) -0.0124(18) 0.0059(17)
O3 0.045(2) 0.059(3) 0.052(2) -0.0085(19) -0.0085(18) -0.0071(19)
N1 0.065(4) 0.071(4) 0.065(4) -0.016(3) -0.023(3) -0.006(3)
N2 0.070(4) 0.065(4) 0.056(3) -0.012(3) -0.018(3) 0.007(3)
C1 0.039(3) 0.042(3) 0.047(3) -0.008(2) -0.014(2) 0.002(2)
C2 0.040(3) 0.046(3) 0.052(3) -0.015(2) -0.017(2) 0.004(2)
C3 0.037(3) 0.050(3) 0.054(3) -0.015(3) -0.013(2) 0.001(2)
C4 0.042(3) 0.049(3) 0.060(4) -0.014(3) -0.015(3) -0.007(2)
C5 0.052(3) 0.041(3) 0.060(3) -0.014(3) -0.017(3) -0.001(2)
C6 0.047(3) 0.047(3) 0.046(3) -0.017(2) -0.014(2) 0.001(2)
C7 0.041(3) 0.052(3) 0.038(3) -0.010(2) -0.010(2) 0.006(2)
C8 0.050(3) 0.056(3) 0.043(3) -0.014(2) -0.010(2) 0.011(3)
C9 0.052(3) 0.065(4) 0.047(3) -0.015(3) -0.011(3) 0.017(3)
C10 0.051(3) 0.077(5) 0.047(3) -0.014(3) -0.010(3) 0.019(3)
C11 0.041(3) 0.080(5) 0.044(3) -0.007(3) -0.007(2) 0.000(3)
C12 0.044(3) 0.060(3) 0.040(3) -0.008(2) -0.007(2) -0.001(3)
C13 0.045(3) 0.038(3) 0.044(3) -0.006(2) -0.016(2) 0.001(2)
C14 0.047(3) 0.037(3) 0.052(3) -0.008(2) -0.017(2) 0.006(2)
C15 0.056(3) 0.042(3) 0.051(3) -0.011(2) -0.018(3) 0.007(2)
C16 0.067(4) 0.043(3) 0.055(3) -0.010(3) -0.026(3) 0.001(3)
C17 0.056(3) 0.047(3) 0.055(3) -0.004(3) -0.022(3) -0.009(3)
C18 0.048(3) 0.045(3) 0.046(3) -0.001(2) -0.016(2) -0.002(2)
C19 0.065(4) 0.066(4) 0.046(3) -0.009(3) -0.012(3) 0.008(3)
C20 0.080(5) 0.067(4) 0.060(4) -0.012(3) -0.019(4) -0.005(4)
C21 0.059(4) 0.084(5) 0.045(3) -0.019(4) -0.011(3) 0.001(3)
C22 0.063(4) 0.069(4) 0.060(4) -0.017(3) -0.020(3) 0.004(3)
Cl1 0.0470(8) 0.0698(10) 0.0481(8) -0.0122(7) -0.0075(6) 0.0065(7)
O1A 0.075(3) 0.079(4) 0.083(4) -0.030(3) -0.017(3) 0.031(3)
O2A 0.106(5) 0.109(5) 0.072(4) -0.030(4) -0.028(4) -0.002(4)
O3A 0.046(3) 0.080(4) 0.119(5) -0.033(3) -0.016(3) 0.012(2)
O4A 0.068(3) 0.096(4) 0.061(3) -0.001(3) 0.003(3) -0.001(3)

loop_
_atom_type_symbol
_atom_type_description
_atom_type_scat_dispersion_real
_atom_type_scat_dispersion_imag
_atom_type_scat_source
C C 0.0137 0.0067 'International Tables Vol C Tables 4.2.6.8 and 6.1.1.4'
H H 0.0000 0.0000 'International Tables Vol C Tables 4.2.6.8 and 6.1.1.4'
Ag Ag 0.0782 3.3822 'International Tables Vol C Tables 4.2.6.8 and 6.1.1.4'
Cl Cl 0.3281 0.5435 'International Tables Vol C Tables 4.2.6.8 and 6.1.1.4'
N N 0.0241 0.0134 'International Tables Vol C Tables 4.2.6.8 and 6.1.1.4'
O O 0.0389 0.0241 'International Tables Vol C Tables 4.2.6.8 and 6.1.1.4'
P P 0.2543 0.3332 'International Tables Vol C Tables 4.2.6.8 and 6.1.1.4'

loop_
_geom_angle_atom_site_label_1
_geom_angle_atom_site_label_2
_geom_angle_atom_site_label_3
_geom_angle
_geom_angle_site_symmetry_3
P1 Ag1 Ag1 105.39(4) 2_666
N1 Ag1 Ag1 75.67(18) 2_666
N1 Ag1 P1 121.28(18) .
N2 Ag1 Ag1 84.00(17) 2_666
N2 Ag1 P1 134.59(18) .
N2 Ag1 N1 104.1(2) .
C1 P1 Ag1 120.80(19) .
C1 P1 C7 95.7(3) .
C7 P1 Ag1 123.7(2) .
C13 P1 Ag1 119.05(19) .
C13 P1 C1 95.5(3) .
C13 P1 C7 95.6(3) .
C2 O1 C14 116.1(4) .
C8 O2 C6 116.1(4) .
C12 O3 C18 114.9(5) .
C19 N1 Ag1 166.8(6) .
C21 N2 Ag1 159.8(6) .
C2 C1 P1 119.4(4) .
C6 C1 P1 120.0(4) .
C6 C1 C2 119.9(5) .
O1 C2 C1 120.8(5) .
C3 C2 O1 118.9(5) .
C3 C2 C1 120.3(5) .
C2 C3 H3 121.1 .
C2 C3 C4 117.9(6) .
C4 C3 H3 121.1 .
C3 C4 H4 118.8 .
C5 C4 C3 122.4(6) .
C5 C4 H4 118.8 .
C4 C5 H5 120.9 .
C4 C5 C6 118.3(6) .
C6 C5 H5 120.9 .
C1 C6 O2 120.7(5) .
C1 C6 C5 120.2(6) .
C5 C6 O2 119.1(5) .
C8 C7 P1 119.4(5) .
C12 C7 P1 118.9(5) .
C12 C7 C8 121.0(6) .
O2 C8 C7 121.5(5) .
O2 C8 C9 120.2(6) .
C7 C8 C9 118.3(6) .
C8 C9 H9 120.3 .
C10 C9 C8 119.4(7) .
C10 C9 H9 120.3 .
C9 C10 H10 118.7 .
C9 C10 C11 122.7(6) .
C11 C10 H10 118.7 .
C10 C11 H11 121.2 .
C12 C11 C10 117.6(7) .
C12 C11 H11 121.2 .
C7 C12 O3 119.5(5) .
C11 C12 O3 120.1(6) .
C11 C12 C7 120.4(6) .
C14 C13 P1 120.6(5) .
C14 C13 C18 120.0(6) .
C18 C13 P1 118.9(5) .
C13 C14 O1 120.6(5) .
C13 C14 C15 119.8(6) .
C15 C14 O1 119.5(6) .
C14 C15 H15 120.6 .
C14 C15 C16 118.7(6) .
C16 C15 H15 120.6 .
C15 C16 H16 119.3 .
C15 C16 C17 121.3(6) .
C17 C16 H16 119.3 .
C16 C17 H17 120.9 .
C18 C17 C16 118.3(6) .
C18 C17 H17 120.9 .
C13 C18 O3 119.1(6) .
C17 C18 O3 120.0(6) .
C17 C18 C13 120.9(6) .
N1 C19 C20 179.4(8) .
C19 C20 H20A 109.5 .
C19 C20 H20B 109.5 .
C19 C20 H20C 109.5 .
H20A C20 H20B 109.5 .
H20A C20 H20C 109.5 .
H20B C20 H20C 109.5 .
N2 C21 C22 178.3(9) .
C21 C22 H22A 109.5 .
C21 C22 H22B 109.5 .
C21 C22 H22C 109.5 .
H22A C22 H22B 109.5 .
H22A C22 H22C 109.5 .
H22B C22 H22C 109.5 .
O2A Cl1 O1A 108.9(4) .
O3A Cl1 O1A 108.1(4) .
O3A Cl1 O2A 110.3(5) .
O3A Cl1 O4A 108.9(4) .
O4A Cl1 O1A 110.7(4) .
O4A Cl1 O2A 109.9(4) .

loop_
_geom_bond_atom_site_label_1
_geom_bond_atom_site_label_2
_geom_bond_distance
_geom_bond_site_symmetry_2
Ag1 Ag1 3.1875(10) 2_666
Ag1 P1 2.4043(16) .
Ag1 N1 2.291(7) .
Ag1 N2 2.230(7) .
P1 C1 1.787(6) .
P1 C7 1.788(6) .
P1 C13 1.776(6) .
O1 C2 1.388(7) .
O1 C14 1.394(7) .
O2 C6 1.415(7) .
O2 C8 1.381(8) .
O3 C12 1.391(8) .
O3 C18 1.412(8) .
N1 C19 1.135(10) .
N2 C21 1.124(10) .
C1 C2 1.397(8) .
C1 C6 1.375(8) .
C2 C3 1.379(9) .
C3 H3 0.9500 .
C3 C4 1.396(9) .
C4 H4 0.9500 .
C4 C5 1.382(9) .
C5 H5 0.9500 .
C5 C6 1.390(9) .
C7 C8 1.389(9) .
C7 C12 1.385(9) .
C8 C9 1.403(9) .
C9 H9 0.9500 .
C9 C10 1.360(11) .
C10 H10 0.9500 .
C10 C11 1.398(11) .
C11 H11 0.9500 .
C11 C12 1.381(9) .
C13 C14 1.378(9) .
C13 C18 1.396(8) .
C14 C15 1.387(9) .
C15 H15 0.9500 .
C15 C16 1.394(10) .
C16 H16 0.9500 .
C16 C17 1.405(10) .
C17 H17 0.9500 .
C17 C18 1.358(10) .
C19 C20 1.462(12) .
C20 H20A 0.9800 .
C20 H20B 0.9800 .
C20 H20C 0.9800 .
C21 C22 1.479(12) .
C22 H22A 0.9800 .
C22 H22B 0.9800 .
C22 H22C 0.9800 .
Cl1 O1A 1.454(6) .
Cl1 O2A 1.440(7) .
Cl1 O3A 1.427(5) .
Cl1 O4A 1.440(6) .

loop_
_geom_torsion_atom_site_label_1
_geom_torsion_atom_site_label_2
_geom_torsion_atom_site_label_3
_geom_torsion_atom_site_label_4
_geom_torsion
Ag1 P1 C1 C2 92.0(5)
Ag1 P1 C1 C6 -97.2(5)
Ag1 P1 C7 C8 97.6(5)
Ag1 P1 C7 C12 -91.8(5)
Ag1 P1 C13 C14 -94.1(5)
Ag1 P1 C13 C18 94.9(5)
P1 C1 C2 O1 3.5(8)
P1 C1 C2 C3 -177.2(4)
P1 C1 C6 O2 -5.5(8)
P1 C1 C6 C5 177.4(5)
P1 C7 C8 O2 0.7(8)
P1 C7 C8 C9 179.4(5)
P1 C7 C12 O3 -1.0(7)
P1 C7 C12 C11 -179.4(5)
P1 C13 C14 O1 -1.3(8)
P1 C13 C14 C15 179.1(4)
P1 C13 C18 O3 1.7(7)
P1 C13 C18 C17 -177.6(5)
O1 C2 C3 C4 174.4(5)
O1 C14 C15 C16 -177.1(5)
O2 C8 C9 C10 176.1(6)
C1 P1 C7 C8 -35.6(5)
C1 P1 C7 C12 135.0(5)
C1 P1 C13 C14 35.8(5)
C1 P1 C13 C18 -135.2(5)
C1 C2 C3 C4 -4.9(9)
C2 O1 C14 C13 -43.5(8)
C2 O1 C14 C15 136.1(6)
C2 C1 C6 O2 165.2(5)
C2 C1 C6 C5 -11.9(9)
C2 C3 C4 C5 -2.4(9)
C3 C4 C5 C6 2.6(10)
C4 C5 C6 O2 -172.5(6)
C4 C5 C6 C1 4.6(9)
C6 O2 C8 C7 42.9(8)
C6 O2 C8 C9 -135.7(6)
C6 C1 C2 O1 -167.3(5)
C6 C1 C2 C3 12.1(9)
C7 P1 C1 C2 -132.9(5)
C7 P1 C1 C6 37.9(5)
C7 P1 C13 C14 132.1(5)
C7 P1 C13 C18 -38.9(5)
C7 C8 C9 C10 -2.6(9)
C8 O2 C6 C1 -40.3(8)
C8 O2 C6 C5 136.8(6)
C8 C7 C12 O3 169.5(5)
C8 C7 C12 C11 -8.9(9)
C8 C9 C10 C11 -4.0(10)
C9 C10 C11 C12 4.2(10)
C10 C11 C12 O3 -176.1(6)
C10 C11 C12 C7 2.3(9)
C12 O3 C18 C13 48.0(7)
C12 O3 C18 C17 -132.7(6)
C12 C7 C8 O2 -169.7(5)
C12 C7 C8 C9 9.0(9)
C13 P1 C1 C2 -36.7(5)
C13 P1 C1 C6 134.1(5)
C13 P1 C7 C8 -131.7(5)
C13 P1 C7 C12 39.0(5)
C13 C14 C15 C16 2.5(9)
C14 O1 C2 C1 42.0(8)
C14 O1 C2 C3 -137.3(6)
C14 C13 C18 O3 -169.3(5)
C14 C13 C18 C17 11.4(9)
C14 C15 C16 C17 3.9(9)
C15 C16 C17 C18 -2.7(9)
C16 C17 C18 O3 175.8(6)
C16 C17 C18 C13 -5.0(9)
C18 O3 C12 C7 -48.3(7)
C18 O3 C12 C11 130.1(6)
C18 C13 C14 O1 169.6(5)
C18 C13 C14 C15 -10.0(8)
